data_1573604
loop_
_publ_author_name
'Roy, Nabanita'
'Ghosh, Subhajit'
'Dutta, Abhishek'
'Dastidar, Parthasarathi'

_publ_section_title
;
 Designing Anti-bacterial Supramolecular Gels from Primary Ammonium
 Dicarboxylate (PAD) salts for Self-Delivery Applications
;
_journal_name_full 'Faraday Discussions'
_journal_paper_doi 10.1039/D4FD00154K
_journal_year 2024
_chemical_formula_moiety 'C12 H20 O4, 2(C8 H12 N O)'
_chemical_formula_sum 'C28 H44 N2 O6'
_chemical_formula_weight 504.65
_space_group_crystal_system orthorhombic
_space_group_IT_number 29
_space_group_name_Hall 'P 2c -2ac'
_space_group_name_H-M_alt 'P c a 21'
_atom_sites_solution_hydrogens geom
_atom_sites_solution_primary dual
_audit_creation_date 2024-02-12
_audit_creation_method
;
Olex2 1.3
(compiled 2020.11.12 svn.r5f609507 for OlexSys, GUI svn.r6408)
;
_audit_update_record
;
2024-09-23 deposited with the CCDC.	2025-01-06 downloaded from the CCDC.
;
_cell_angle_alpha 90
_cell_angle_beta 90
_cell_angle_gamma 90
_cell_formula_units_Z 4
_cell_length_a 21.69(3)
_cell_length_b 6.077(8)
_cell_length_c 22.48(3)
_cell_measurement_reflns_used 3890
_cell_measurement_temperature 298.66
_cell_measurement_theta_max 20.02
_cell_measurement_theta_min 2.61
_cell_volume 2963(7)
_computing_cell_refinement 'SAINT V8.38A (Bruker, 2018)'
_computing_data_reduction 'SAINT V8.38A (Bruker, 2018)'
_computing_molecular_graphics 'Olex2 1.3 (Dolomanov et al., 2009)'
_computing_publication_material 'Olex2 1.3 (Dolomanov et al., 2009)'
_computing_structure_refinement 'SHELXL 2018/3 (Sheldrick, 2015)'
_computing_structure_solution 'SHELXT 2014/5 (Sheldrick, 2014)'
_diffrn_ambient_temperature 298.66
_diffrn_detector 'Bruker APEX2 area detector'
_diffrn_detector_area_resol_mean 7.9
_diffrn_detector_type 'CCD area detector'
_diffrn_measured_fraction_theta_full 0.988
_diffrn_measured_fraction_theta_max 0.988
_diffrn_measurement_device 'three-circle diffractometer'
_diffrn_measurement_device_type 'Bruker SMART APEX2 area detector'
_diffrn_measurement_method '\w and \f scans'
_diffrn_radiation_monochromator 'mirror optics'
_diffrn_radiation_probe x-ray
_diffrn_radiation_type MoK\a
_diffrn_radiation_wavelength 0.71073
_diffrn_reflns_av_R_equivalents 0.0719
_diffrn_reflns_av_unetI/netI 0.0659
_diffrn_reflns_Laue_measured_fraction_full 0.988
_diffrn_reflns_Laue_measured_fraction_max 0.988
_diffrn_reflns_limit_h_max 26
_diffrn_reflns_limit_h_min -26
_diffrn_reflns_limit_k_max 7
_diffrn_reflns_limit_k_min -7
_diffrn_reflns_limit_l_max 26
_diffrn_reflns_limit_l_min -26
_diffrn_reflns_number 24367
_diffrn_reflns_point_group_measured_fraction_full 0.968
_diffrn_reflns_point_group_measured_fraction_max 0.968
_diffrn_reflns_theta_full 25.235
_diffrn_reflns_theta_max 25.235
_diffrn_reflns_theta_min 2.610
_diffrn_source 'microfocus sealed X-ray tube'
_diffrn_source_current 1.0
_diffrn_source_power 0.05
_diffrn_source_type 'Incoatec I\ms'
_diffrn_source_voltage 50.0
_diffrn_standards_number 0
_exptl_absorpt_coefficient_mu 0.079
_exptl_absorpt_correction_T_max 0.7452
_exptl_absorpt_correction_T_min 0.6041
_exptl_absorpt_correction_type multi-scan
_exptl_absorpt_process_details
;
SADABS-2016/2 (Bruker,2016/2) was used for absorption correction.
wR2(int) was 0.1235 before and 0.0671 after correction.
The Ratio of minimum to maximum transmission is 0.8107.
The \l/2 correction factor is Not present.
;
_exptl_crystal_colour 'clear light colourless'
_exptl_crystal_colour_lustre clear
_exptl_crystal_colour_modifier light
_exptl_crystal_colour_primary colourless
_exptl_crystal_density_diffrn 1.131
_exptl_crystal_description needle
_exptl_crystal_F_000 1096
_exptl_crystal_preparation 'Methanol and DCM mixture'
_exptl_crystal_recrystallization_method 'slow evaporation'
_exptl_crystal_size_max 0.1
_exptl_crystal_size_mid 0.03
_exptl_crystal_size_min 0.02
_refine_diff_density_max 0.436
_refine_diff_density_min -0.504
_refine_diff_density_rms 0.038
_refine_ls_abs_structure_details
;
 Flack x determined using 1013 quotients [(I+)-(I-)]/[(I+)+(I-)]
 (Parsons, Flack and Wagner, Acta Cryst. B69 (2013) 249-259).
;
_refine_ls_abs_structure_Flack 0.0(10)
_refine_ls_extinction_method none
_refine_ls_goodness_of_fit_ref 1.046
_refine_ls_hydrogen_treatment constr
_refine_ls_matrix_type full
_refine_ls_number_parameters 341
_refine_ls_number_reflns 5191
_refine_ls_number_restraints 71
_refine_ls_restrained_S_all 1.052
_refine_ls_R_factor_all 0.1345
_refine_ls_R_factor_gt 0.0682
_refine_ls_shift/su_max 0.000
_refine_ls_shift/su_mean 0.000
_refine_ls_structure_factor_coef Fsqd
_refine_ls_weighting_details 'w=1/[\s^2^(Fo^2^)+(0.0639P)^2^+1.8610P] where P=(Fo^2^+2Fc^2^)/3'
_refine_ls_weighting_scheme calc
_refine_ls_wR_factor_gt 0.1531
_refine_ls_wR_factor_ref 0.1884
_reflns_Friedel_coverage 0.906
_reflns_Friedel_fraction_full 0.947
_reflns_Friedel_fraction_max 0.947
_reflns_number_gt 2956
_reflns_number_total 5191
_reflns_threshold_expression 'I > 2\s(I)'
_cod_data_source_file d4fd00154k2.cif
_cod_data_source_block dda-tyramine1_a
_cod_database_code 1573604
_shelx_shelxl_version_number 2018/3
_shelx_space_group_comment
;
The symmetry employed for this shelxl refinement is uniquely defined
by the following loop, which should always be used as a source of
symmetry information in preference to the above space-group names.
They are only intended as comments.
;
_shelx_estimated_absorpt_t_max 0.998
_shelx_estimated_absorpt_t_min 0.992
_olex2_refinement_description
;
1. Fixed Uiso
 At 1.2 times of:
  All C(H) groups, All C(H,H) groups, All C(H,H,H,H) groups, All N(H,H,H) groups
 At 1.5 times of:
  All O(H) groups
2. Rigid bond restraints
 C19, C18b, C17, C18a, C24, C27a, C27b, C28
 with sigma for 1-2 distances of 0.01 and sigma for 1-3 distances of 0.01
3. Uiso/Uaniso restraints and constraints
C24 \\sim C27a \\sim C28 \\sim C27b \\sim C17 \\sim C18a \\sim C18b \\sim C19:
within 2A with sigma of 0.04 and sigma for terminal atoms of 0.08 within 2A
Uanis(C28) = Uanis(C8)
4. Others
 Fixed Sof: H19a(0.57398) H19b(0.57398) H19c(0.42602) H19d(0.42602)
 C18a(0.57398) H18a(0.57398) H18b(0.57398) C27a(0.57398) H27a(0.57398)
 H27b(0.57398) C27b(0.42602) H27c(0.42602) H27d(0.42602) C18b(0.42602)
 H18c(0.42602) H18d(0.42602) H28a(0.57398) H28b(0.57398) H28c(0.42602)
 H28d(0.42602)
5.a Secondary CH2 refined with riding coordinates:
 C8(H8a,H8b), C12(H12a,H12b), C13(H13a,H13b), C10(H10a,H10b), C15(H15a,H15b),
 C11(H11a,H11b), C14(H14a,H14b), C19(H19a,H19b), C19(H19c,H19d), C7(H7a,H7b),
 C16(H16a,H16b), C18a(H18a,H18b), C17(H17a,H17b), C27a(H27a,H27b), C27b(H27c,
 H27d), C18b(H18c,H18d), C28(H28a,H28b), C28(H28c,H28d)
5.b Aromatic/amide H refined with riding coordinates:
 C2(H2), C3(H3), C6(H6a), C5(H5), C22(H22), C26(H26), C23(H23), C25(H25)
5.c Idealised Me refined as rotating group:
 N1(H1a,H1b,H1c), N2(H2a,H2b,H2c)
5.d Idealised tetrahedral OH refined as rotating group:
 O1(H1), O6(H6)
;
_olex2_exptl_crystal_mounting_method loop
_olex2_submission_special_instructions 'No special instructions were received'

loop_
_space_group_symop_operation_xyz
'x, y, z'
'-x, -y, z+1/2'
'x+1/2, -y, z'
'-x+1/2, y, z+1/2'

loop_
_atom_site_label
_atom_site_type_symbol
_atom_site_fract_x
_atom_site_fract_y
_atom_site_fract_z
_atom_site_U_iso_or_equiv
_atom_site_adp_type
_atom_site_occupancy
_atom_site_site_symmetry_order
_atom_site_calc_flag
_atom_site_refinement_flags_posn
_atom_site_refinement_flags_adp
_atom_site_refinement_flags_occupancy
_atom_site_disorder_assembly
_atom_site_disorder_group
O2 O 0.3121(2) 0.6473(9) 0.3081(2) 0.0742(14) Uani 1 1 d . . . . .
O1 O 0.6688(2) -0.1889(9) 0.3812(3) 0.0811(16) Uani 1 1 d . . . . .
H1 H 0.695006 -0.099933 0.370524 0.122 Uiso 1 1 calc R U . . .
O5 O 0.6868(3) -0.1352(9) 0.6533(2) 0.0821(16) Uani 1 1 d . . . . .
O4 O 0.6449(3) -0.4338(10) 0.6149(3) 0.0906(17) Uani 1 1 d . . . . .
O3 O 0.2602(2) 0.9443(9) 0.3322(3) 0.0860(17) Uani 1 1 d . . . . .
N1 N 0.3431(2) 0.2129(9) 0.2734(3) 0.0605(15) Uani 1 1 d . . . . .
H1A H 0.334451 0.212619 0.234733 0.073 Uiso 1 1 calc R U . . .
H1B H 0.340694 0.349815 0.287343 0.073 Uiso 1 1 calc R U . . .
H1C H 0.316105 0.128171 0.292570 0.073 Uiso 1 1 calc R U . . .
O6 O 0.5654(2) 0.3649(11) 0.6890(3) 0.0953(18) Uani 1 1 d . . . . .
H6 H 0.584634 0.441108 0.665337 0.143 Uiso 1 1 calc R U . . .
C9 C 0.6686(3) -0.2430(16) 0.6090(4) 0.071(2) Uani 1 1 d . . . . .
C1 C 0.6112(3) -0.1006(12) 0.3729(3) 0.0608(18) Uani 1 1 d . . . . .
N2 N 0.2136(2) 0.7163(10) 0.6864(3) 0.0694(16) Uani 1 1 d . . . . .
H2A H 0.191878 0.618890 0.665538 0.083 Uiso 1 1 calc R U . . .
H2B H 0.203847 0.851787 0.674645 0.083 Uiso 1 1 calc R U . . .
H2C H 0.204929 0.701382 0.724898 0.083 Uiso 1 1 calc R U . . .
C8 C 0.4067(3) 0.1261(18) 0.2830(4) 0.094(2) Uani 1 1 d . . . . .
H8A H 0.435346 0.207544 0.258197 0.113 Uiso 1 1 calc R U . . .
H8B H 0.408170 -0.027045 0.270886 0.113 Uiso 1 1 calc R U . . .
C2 C 0.5607(3) -0.2238(12) 0.3913(3) 0.0664(19) Uani 1 1 d . . . . .
H2 H 0.566535 -0.360420 0.409062 0.080 Uiso 1 1 calc R U . . .
C20 C 0.2816(3) 0.7610(15) 0.3453(3) 0.0628(19) Uani 1 1 d . . . . .
C21 C 0.5051(3) 0.4297(13) 0.6898(3) 0.0646(19) Uani 1 1 d . . . . .
C3 C 0.5017(3) -0.1429(12) 0.3832(3) 0.0660(19) Uani 1 1 d . . . . .
H3 H 0.468317 -0.226948 0.395722 0.079 Uiso 1 1 calc R U . . .
C12 C 0.5693(3) 0.0341(14) 0.5466(3) 0.078(2) Uani 1 1 d . . . . .
H12A H 0.562175 0.017337 0.588915 0.093 Uiso 1 1 calc R U . . .
H12B H 0.555058 -0.098871 0.527071 0.093 Uiso 1 1 calc R U . . .
C13 C 0.5318(4) 0.2282(13) 0.5239(3) 0.073(2) Uani 1 1 d . . . . .
H13A H 0.545578 0.360908 0.543897 0.088 Uiso 1 1 calc R U . . .
H13B H 0.539409 0.246478 0.481705 0.088 Uiso 1 1 calc R U . . .
C4 C 0.4908(3) 0.0610(13) 0.3568(3) 0.0597(19) Uani 1 1 d . . . . .
C10 C 0.6749(4) -0.1512(14) 0.5471(3) 0.081(2) Uani 1 1 d . . . . .
H10A H 0.661752 -0.262512 0.518922 0.097 Uiso 1 1 calc R U . . .
H10B H 0.718078 -0.120768 0.539591 0.097 Uiso 1 1 calc R U . . .
C6 C 0.6007(3) 0.1034(13) 0.3473(3) 0.0646(19) Uani 1 1 d . . . . .
H6A H 0.634082 0.188877 0.335259 0.078 Uiso 1 1 calc R U . . .
C5 C 0.5416(3) 0.1816(13) 0.3392(3) 0.068(2) Uani 1 1 d . . . . .
H5 H 0.535748 0.318458 0.321597 0.081 Uiso 1 1 calc R U . . .
C15 C 0.4237(4) 0.3931(15) 0.5116(4) 0.090(3) Uani 1 1 d . . . . .
H15A H 0.436893 0.526813 0.531440 0.108 Uiso 1 1 calc R U . . .
H15B H 0.430793 0.412012 0.469306 0.108 Uiso 1 1 calc R U . . .
C11 C 0.6378(4) 0.0591(13) 0.5358(4) 0.079(2) Uani 1 1 d . . . . .
H11A H 0.653460 0.174754 0.561415 0.094 Uiso 1 1 calc R U . . .
H11B H 0.644231 0.105002 0.494946 0.094 Uiso 1 1 calc R U . . .
C22 C 0.4641(4) 0.2995(16) 0.7214(4) 0.089(3) Uani 1 1 d . . . . .
H22 H 0.477974 0.172037 0.740045 0.107 Uiso 1 1 calc R U . . .
C14 C 0.4629(4) 0.2008(15) 0.5340(3) 0.085(2) Uani 1 1 d . . . . .
H14A H 0.455599 0.182114 0.576244 0.102 Uiso 1 1 calc R U . . .
H14B H 0.449462 0.067338 0.514186 0.102 Uiso 1 1 calc R U . . .
C26 C 0.4849(3) 0.6200(13) 0.6620(4) 0.074(2) Uani 1 1 d . . . . .
H26 H 0.512074 0.708352 0.640723 0.089 Uiso 1 1 calc R U . . .
C19 C 0.2705(5) 0.676(2) 0.4068(4) 0.132(4) Uani 1 1 d . U . . .
H19A H 0.268221 0.800834 0.433400 0.158 Uiso 0.574 1 calc R U P A 1
H19B H 0.230330 0.605257 0.407128 0.158 Uiso 0.574 1 calc R U P A 1
H19C H 0.261925 0.519355 0.403369 0.158 Uiso 0.426 1 calc R U P B 2
H19D H 0.233152 0.744703 0.421416 0.158 Uiso 0.426 1 calc R U P B 2
C7 C 0.4264(3) 0.1446(14) 0.3473(3) 0.070(2) Uani 1 1 d . . . . .
H7A H 0.424231 0.297455 0.359531 0.083 Uiso 1 1 calc R U . . .
H7B H 0.398156 0.061113 0.371943 0.083 Uiso 1 1 calc R U . . .
C16 C 0.3550(4) 0.3609(19) 0.5222(5) 0.115(3) Uani 1 1 d . . . . .
H16A H 0.342001 0.229072 0.501373 0.138 Uiso 1 1 calc R U . . .
H16B H 0.348548 0.335622 0.564372 0.138 Uiso 1 1 calc R U . . .
C18A C 0.3120(6) 0.531(3) 0.4298(6) 0.073(4) Uani 0.574 1 d . U P C 1
H18A H 0.352575 0.561814 0.413741 0.087 Uiso 0.574 1 calc R U P C 1
H18B H 0.300755 0.382318 0.418160 0.087 Uiso 0.574 1 calc R U P C 1
C17 C 0.3146(5) 0.546(2) 0.5033(5) 0.127(4) Uani 1 1 d . U . . .
H17A H 0.331672 0.685934 0.515851 0.152 Uiso 1 1 calc R U . C 1
H17B H 0.273611 0.530375 0.520105 0.152 Uiso 1 1 calc R U . C 1
C23 C 0.4042(4) 0.357(2) 0.7253(4) 0.127(5) Uani 1 1 d . . . . .
H23 H 0.377527 0.268538 0.747161 0.152 Uiso 1 1 calc R U . . .
C25 C 0.4228(4) 0.6758(19) 0.6667(4) 0.108(3) Uani 1 1 d . . . . .
H25 H 0.408566 0.803785 0.648635 0.129 Uiso 1 1 calc R U . . .
C24 C 0.3813(4) 0.542(3) 0.6982(5) 0.124(4) Uani 1 1 d . U . . .
C27A C 0.3071(6) 0.523(3) 0.7018(7) 0.082(4) Uani 0.574 1 d . U P D 1
H27A H 0.294326 0.385594 0.683514 0.098 Uiso 0.574 1 calc R U P D 1
H27B H 0.294771 0.518346 0.743254 0.098 Uiso 0.574 1 calc R U P D 1
C27B C 0.3222(8) 0.731(4) 0.7085(10) 0.094(6) Uani 0.426 1 d . U P D 2
H27C H 0.309240 0.731376 0.749833 0.112 Uiso 0.426 1 calc R U P D 2
H27D H 0.336360 0.877637 0.698319 0.112 Uiso 0.426 1 calc R U P D 2
C18B C 0.3192(14) 0.703(6) 0.4540(11) 0.136(8) Uani 0.426 1 d . U P C 2
H18C H 0.359476 0.687427 0.435646 0.163 Uiso 0.426 1 calc R U P C 2
H18D H 0.316512 0.851020 0.469946 0.163 Uiso 0.426 1 calc R U P C 2
C28 C 0.2797(4) 0.6782(18) 0.6768(4) 0.094(2) Uani 1 1 d . U . . .
H28A H 0.285610 0.659791 0.634278 0.113 Uiso 0.574 1 calc R U P D 1
H28B H 0.300938 0.812468 0.687904 0.113 Uiso 0.574 1 calc R U P D 1
H28C H 0.283803 0.520493 0.671448 0.113 Uiso 0.426 1 calc R U P D 2
H28D H 0.288692 0.743379 0.638336 0.113 Uiso 0.426 1 calc R U P D 2

loop_
_atom_site_aniso_label
_atom_site_aniso_U_11
_atom_site_aniso_U_22
_atom_site_aniso_U_33
_atom_site_aniso_U_23
_atom_site_aniso_U_13
_atom_site_aniso_U_12
O2 0.081(3) 0.075(4) 0.066(3) 0.002(3) 0.002(3) 0.008(3)
O1 0.056(3) 0.089(4) 0.098(4) 0.019(3) 0.001(3) 0.007(3)
O5 0.111(4) 0.076(4) 0.058(3) -0.003(3) -0.002(3) 0.012(3)
O4 0.095(4) 0.080(4) 0.096(4) 0.002(3) -0.004(3) -0.011(3)
O3 0.064(3) 0.079(4) 0.115(5) -0.006(4) 0.027(3) 0.000(3)
N1 0.060(3) 0.062(4) 0.059(3) 0.005(3) 0.001(3) 0.004(3)
O6 0.060(3) 0.119(5) 0.107(5) 0.030(4) 0.002(3) 0.016(3)
C9 0.061(4) 0.085(6) 0.067(6) -0.001(5) 0.001(4) 0.024(5)
C1 0.057(4) 0.063(5) 0.062(4) 0.000(4) -0.006(3) -0.003(4)
N2 0.052(3) 0.084(4) 0.072(4) 0.002(4) 0.001(3) 0.006(3)
C8 0.058(3) 0.150(6) 0.075(4) 0.013(4) 0.002(3) 0.014(3)
C2 0.071(5) 0.061(5) 0.067(5) 0.007(4) 0.004(4) -0.012(4)
C20 0.052(4) 0.086(6) 0.051(4) -0.001(5) -0.001(3) -0.015(4)
C21 0.053(4) 0.080(5) 0.060(4) 0.005(4) -0.011(4) 0.000(4)
C3 0.056(4) 0.074(5) 0.068(5) 0.006(4) 0.004(3) -0.014(4)
C12 0.087(5) 0.084(6) 0.063(5) 0.007(4) -0.004(4) 0.001(5)
C13 0.092(6) 0.070(5) 0.058(5) 0.008(4) -0.012(4) 0.000(4)
C4 0.056(4) 0.074(5) 0.049(4) -0.008(4) 0.000(3) -0.001(4)
C10 0.090(5) 0.095(6) 0.057(5) -0.002(4) 0.010(4) 0.009(5)
C6 0.056(4) 0.065(5) 0.073(5) 0.005(4) 0.004(4) -0.010(4)
C5 0.064(4) 0.063(5) 0.077(5) 0.003(4) -0.004(4) 0.000(4)
C15 0.098(6) 0.110(7) 0.063(5) -0.005(5) -0.012(5) 0.013(6)
C11 0.096(6) 0.079(6) 0.060(5) 0.014(4) 0.004(4) 0.006(5)
C22 0.075(6) 0.109(7) 0.084(6) 0.025(5) -0.008(4) -0.010(5)
C14 0.094(6) 0.103(7) 0.059(5) -0.005(5) -0.007(4) 0.002(5)
C26 0.073(5) 0.081(6) 0.068(5) 0.005(4) -0.006(4) 0.004(4)
C19 0.098(7) 0.223(13) 0.074(6) 0.031(7) 0.004(5) 0.025(7)
C7 0.056(4) 0.093(6) 0.060(4) -0.005(4) -0.001(3) 0.008(4)
C16 0.095(7) 0.152(10) 0.099(7) -0.005(7) -0.016(6) 0.009(7)
C18A 0.073(8) 0.072(9) 0.074(8) -0.019(8) 0.021(7) 0.013(7)
C17 0.104(7) 0.184(11) 0.093(6) 0.040(7) 0.011(6) 0.009(8)
C23 0.064(6) 0.245(15) 0.071(6) 0.053(8) -0.009(5) -0.015(8)
C25 0.084(6) 0.140(9) 0.098(7) -0.005(7) -0.020(6) 0.051(6)
C24 0.055(5) 0.235(13) 0.084(7) 0.013(8) 0.004(5) 0.035(7)
C27A 0.066(7) 0.080(10) 0.099(10) 0.024(8) 0.011(7) 0.009(7)
C27B 0.071(11) 0.097(14) 0.112(15) -0.036(12) 0.005(9) -0.033(9)
C18B 0.152(18) 0.19(2) 0.069(13) 0.019(13) 0.012(11) -0.051(19)
C28 0.058(3) 0.150(6) 0.075(4) 0.013(4) 0.002(3) 0.014(3)

loop_
_atom_type_symbol
_atom_type_description
_atom_type_scat_dispersion_real
_atom_type_scat_dispersion_imag
_atom_type_scat_source
C C 0.0033 0.0016 'International Tables Vol C Tables 4.2.6.8 and 6.1.1.4'
H H 0.0000 0.0000 'International Tables Vol C Tables 4.2.6.8 and 6.1.1.4'
N N 0.0061 0.0033 'International Tables Vol C Tables 4.2.6.8 and 6.1.1.4'
O O 0.0106 0.0060 'International Tables Vol C Tables 4.2.6.8 and 6.1.1.4'

loop_
_geom_angle_atom_site_label_1
_geom_angle_atom_site_label_2
_geom_angle_atom_site_label_3
_geom_angle
_geom_angle_site_symmetry_1
_geom_angle_site_symmetry_3
_geom_angle_publ_flag
C1 O1 H1 109.5 . . ?
H1A N1 H1B 109.5 . . ?
H1A N1 H1C 109.5 . . ?
H1B N1 H1C 109.5 . . ?
C8 N1 H1A 109.5 . . ?
C8 N1 H1B 109.5 . . ?
C8 N1 H1C 109.5 . . ?
C21 O6 H6 109.5 . . ?
O5 C9 O4 121.1(8) . . ?
O5 C9 C10 120.8(8) . . ?
O4 C9 C10 118.1(8) . . ?
O1 C1 C2 117.9(7) . . ?
O1 C1 C6 123.7(6) . . ?
C6 C1 C2 118.4(7) . . ?
H2A N2 H2B 109.5 . . ?
H2A N2 H2C 109.5 . . ?
H2B N2 H2C 109.5 . . ?
C28 N2 H2A 109.5 . . ?
C28 N2 H2B 109.5 . . ?
C28 N2 H2C 109.5 . . ?
N1 C8 H8A 109.2 . . ?
N1 C8 H8B 109.2 . . ?
N1 C8 C7 111.9(6) . . ?
H8A C8 H8B 107.9 . . ?
C7 C8 H8A 109.2 . . ?
C7 C8 H8B 109.2 . . ?
C1 C2 H2 120.0 . . ?
C3 C2 C1 119.9(7) . . ?
C3 C2 H2 120.0 . . ?
O2 C20 C19 120.2(9) . . ?
O3 C20 O2 121.7(7) . . ?
O3 C20 C19 118.1(9) . . ?
O6 C21 C22 117.1(7) . . ?
O6 C21 C26 122.6(7) . . ?
C26 C21 C22 120.3(7) . . ?
C2 C3 H3 119.0 . . ?
C2 C3 C4 121.9(6) . . ?
C4 C3 H3 119.0 . . ?
H12A C12 H12B 107.7 . . ?
C13 C12 H12A 108.9 . . ?
C13 C12 H12B 108.9 . . ?
C11 C12 H12A 108.9 . . ?
C11 C12 H12B 108.9 . . ?
C11 C12 C13 113.2(7) . . ?
C12 C13 H13A 109.0 . . ?
C12 C13 H13B 109.0 . . ?
H13A C13 H13B 107.8 . . ?
C14 C13 C12 113.0(7) . . ?
C14 C13 H13A 109.0 . . ?
C14 C13 H13B 109.0 . . ?
C3 C4 C7 121.3(7) . . ?
C5 C4 C3 117.3(6) . . ?
C5 C4 C7 121.4(7) . . ?
C9 C10 H10A 108.6 . . ?
C9 C10 H10B 108.6 . . ?
C9 C10 C11 114.6(7) . . ?
H10A C10 H10B 107.6 . . ?
C11 C10 H10A 108.6 . . ?
C11 C10 H10B 108.6 . . ?
C1 C6 H6A 119.5 . . ?
C5 C6 C1 120.9(7) . . ?
C5 C6 H6A 119.5 . . ?
C4 C5 C6 121.4(7) . . ?
C4 C5 H5 119.3 . . ?
C6 C5 H5 119.3 . . ?
H15A C15 H15B 107.7 . . ?
C14 C15 H15A 108.9 . . ?
C14 C15 H15B 108.9 . . ?
C16 C15 H15A 108.9 . . ?
C16 C15 H15B 108.9 . . ?
C16 C15 C14 113.2(8) . . ?
C12 C11 C10 113.9(7) . . ?
C12 C11 H11A 108.8 . . ?
C12 C11 H11B 108.8 . . ?
C10 C11 H11A 108.8 . . ?
C10 C11 H11B 108.8 . . ?
H11A C11 H11B 107.7 . . ?
C21 C22 H22 119.9 . . ?
C23 C22 C21 120.2(9) . . ?
C23 C22 H22 119.9 . . ?
C13 C14 C15 114.4(7) . . ?
C13 C14 H14A 108.7 . . ?
C13 C14 H14B 108.7 . . ?
C15 C14 H14A 108.7 . . ?
C15 C14 H14B 108.7 . . ?
H14A C14 H14B 107.6 . . ?
C21 C26 H26 120.8 . . ?
C21 C26 C25 118.4(8) . . ?
C25 C26 H26 120.8 . . ?
C20 C19 H19A 107.8 . . ?
C20 C19 H19B 107.8 . . ?
C20 C19 H19C 107.3 . . ?
C20 C19 H19D 107.3 . . ?
C20 C19 C18B 119.9(12) . . ?
H19A C19 H19B 107.1 . . ?
H19C C19 H19D 106.9 . . ?
C18A C19 C20 118.0(10) . . ?
C18A C19 H19A 107.8 . . ?
C18A C19 H19B 107.8 . . ?
C18B C19 H19C 107.3 . . ?
C18B C19 H19D 107.3 . . ?
C8 C7 H7A 109.2 . . ?
C8 C7 H7B 109.2 . . ?
C4 C7 C8 112.0(6) . . ?
C4 C7 H7A 109.2 . . ?
C4 C7 H7B 109.2 . . ?
H7A C7 H7B 107.9 . . ?
C15 C16 H16A 108.3 . . ?
C15 C16 H16B 108.3 . . ?
H16A C16 H16B 107.4 . . ?
C17 C16 C15 115.8(10) . . ?
C17 C16 H16A 108.3 . . ?
C17 C16 H16B 108.3 . . ?
C19 C18A H18A 109.3 . . ?
C19 C18A H18B 109.3 . . ?
C19 C18A C17 111.5(10) . . ?
H18A C18A H18B 108.0 . . ?
C17 C18A H18A 109.3 . . ?
C17 C18A H18B 109.3 . . ?
C16 C17 C18A 105.2(10) . . ?
C16 C17 H17A 110.7 . . ?
C16 C17 H17B 110.7 . . ?
C18A C17 H17A 110.7 . . ?
C18A C17 H17B 110.7 . . ?
H17A C17 H17B 108.8 . . ?
C18B C17 C16 131.9(16) . . ?
C22 C23 H23 118.9 . . ?
C22 C23 C24 122.2(10) . . ?
C24 C23 H23 118.9 . . ?
C26 C25 H25 119.4 . . ?
C26 C25 C24 121.1(9) . . ?
C24 C25 H25 119.4 . . ?
C23 C24 C25 117.8(8) . . ?
C23 C24 C27A 106.3(12) . . ?
C23 C24 C27B 138.6(12) . . ?
C25 C24 C27A 134.8(11) . . ?
C25 C24 C27B 99.0(13) . . ?
C24 C27A H27A 108.9 . . ?
C24 C27A H27B 108.9 . . ?
H27A C27A H27B 107.7 . . ?
C28 C27A C24 113.4(12) . . ?
C28 C27A H27A 108.9 . . ?
C28 C27A H27B 108.9 . . ?
C24 C27B H27C 110.1 . . ?
C24 C27B H27D 110.1 . . ?
H27C C27B H27D 108.4 . . ?
C28 C27B C24 107.9(16) . . ?
C28 C27B H27C 110.1 . . ?
C28 C27B H27D 110.1 . . ?
C19 C18B H18C 108.7 . . ?
C19 C18B H18D 108.7 . . ?
C17 C18B C19 114(2) . . ?
C17 C18B H18C 108.7 . . ?
C17 C18B H18D 108.7 . . ?
H18C C18B H18D 107.6 . . ?
N2 C28 H28A 107.0 . . ?
N2 C28 H28B 107.0 . . ?
N2 C28 H28C 105.3 . . ?
N2 C28 H28D 105.3 . . ?
C27A C28 N2 121.1(10) . . ?
C27A C28 H28A 107.0 . . ?
C27A C28 H28B 107.0 . . ?
C27B C28 N2 128.0(13) . . ?
C27B C28 H28C 105.3 . . ?
C27B C28 H28D 105.3 . . ?
H28A C28 H28B 106.8 . . ?
H28C C28 H28D 106.0 . . ?

loop_
_geom_bond_atom_site_label_1
_geom_bond_atom_site_label_2
_geom_bond_distance
_geom_bond_site_symmetry_2
_geom_bond_publ_flag
O2 C20 1.271(9) . ?
O1 H1 0.8200 . ?
O1 C1 1.372(8) . ?
O5 C9 1.257(10) . ?
O4 C9 1.275(10) . ?
O3 C20 1.243(9) . ?
N1 H1A 0.8900 . ?
N1 H1B 0.8900 . ?
N1 H1C 0.8900 . ?
N1 C8 1.493(9) . ?
O6 H6 0.8200 . ?
O6 C21 1.364(8) . ?
C9 C10 1.504(11) . ?
C1 C2 1.390(9) . ?
C1 C6 1.387(10) . ?
N2 H2A 0.8900 . ?
N2 H2B 0.8900 . ?
N2 H2C 0.8900 . ?
N2 C28 1.468(9) . ?
C8 H8A 0.9700 . ?
C8 H8B 0.9700 . ?
C8 C7 1.512(10) . ?
C2 H2 0.9300 . ?
C2 C3 1.382(10) . ?
C20 C19 1.495(12) . ?
C21 C22 1.387(10) . ?
C21 C26 1.386(10) . ?
C3 H3 0.9300 . ?
C3 C4 1.393(10) . ?
C12 H12A 0.9700 . ?
C12 H12B 0.9700 . ?
C12 C13 1.520(11) . ?
C12 C11 1.512(10) . ?
C13 H13A 0.9700 . ?
C13 H13B 0.9700 . ?
C13 C14 1.519(11) . ?
C4 C5 1.380(9) . ?
C4 C7 1.502(9) . ?
C10 H10A 0.9700 . ?
C10 H10B 0.9700 . ?
C10 C11 1.531(11) . ?
C6 H6A 0.9300 . ?
C6 C5 1.381(9) . ?
C5 H5 0.9300 . ?
C15 H15A 0.9700 . ?
C15 H15B 0.9700 . ?
C15 C14 1.531(12) . ?
C15 C16 1.522(12) . ?
C11 H11A 0.9700 . ?
C11 H11B 0.9700 . ?
C22 H22 0.9300 . ?
C22 C23 1.349(13) . ?
C14 H14A 0.9700 . ?
C14 H14B 0.9700 . ?
C26 H26 0.9300 . ?
C26 C25 1.392(11) . ?
C19 H19A 0.9700 . ?
C19 H19B 0.9700 . ?
C19 H19C 0.9700 . ?
C19 H19D 0.9700 . ?
C19 C18A 1.362(16) . ?
C19 C18B 1.51(3) . ?
C7 H7A 0.9700 . ?
C7 H7B 0.9700 . ?
C16 H16A 0.9700 . ?
C16 H16B 0.9700 . ?
C16 C17 1.489(14) . ?
C18A H18A 0.9700 . ?
C18A H18B 0.9700 . ?
C18A C17 1.654(17) . ?
C17 H17A 0.9700 . ?
C17 H17B 0.9700 . ?
C17 C18B 1.47(3) . ?
C23 H23 0.9300 . ?
C23 C24 1.370(15) . ?
C25 H25 0.9300 . ?
C25 C24 1.406(15) . ?
C24 C27A 1.615(15) . ?
C24 C27B 1.74(3) . ?
C27A H27A 0.9700 . ?
C27A H27B 0.9700 . ?
C27A C28 1.249(15) . ?
C27B H27C 0.9700 . ?
C27B H27D 0.9700 . ?
C27B C28 1.211(19) . ?
C18B H18C 0.9700 . ?
C18B H18D 0.9700 . ?
C28 H28A 0.9700 . ?
C28 H28B 0.9700 . ?
C28 H28C 0.9700 . ?
C28 H28D 0.9700 . ?

loop_
_geom_torsion_atom_site_label_1
_geom_torsion_atom_site_label_2
_geom_torsion_atom_site_label_3
_geom_torsion_atom_site_label_4
_geom_torsion
_geom_torsion_site_symmetry_1
_geom_torsion_site_symmetry_2
_geom_torsion_site_symmetry_3
_geom_torsion_site_symmetry_4
_geom_torsion_publ_flag
O2 C20 C19 C18A 26.8(16) . . . . ?
O2 C20 C19 C18B 83(2) . . . . ?
O1 C1 C2 C3 -179.2(7) . . . . ?
O1 C1 C6 C5 178.9(7) . . . . ?
O5 C9 C10 C11 -63.2(10) . . . . ?
O4 C9 C10 C11 117.4(8) . . . . ?
O3 C20 C19 C18A -153.4(12) . . . . ?
O3 C20 C19 C18B -97(2) . . . . ?
N1 C8 C7 C4 -179.0(7) . . . . ?
O6 C21 C22 C23 178.3(8) . . . . ?
O6 C21 C26 C25 -178.2(8) . . . . ?
C9 C10 C11 C12 -57.9(10) . . . . ?
C1 C2 C3 C4 0.0(11) . . . . ?
C1 C6 C5 C4 0.5(11) . . . . ?
C2 C1 C6 C5 -1.0(11) . . . . ?
C2 C3 C4 C5 -0.5(10) . . . . ?
C2 C3 C4 C7 178.8(7) . . . . ?
C20 C19 C18A C17 151.9(11) . . . . ?
C20 C19 C18B C17 -157.6(17) . . . . ?
C21 C22 C23 C24 0.7(15) . . . . ?
C21 C26 C25 C24 -0.7(14) . . . . ?
C3 C4 C5 C6 0.2(11) . . . . ?
C3 C4 C7 C8 -104.2(9) . . . . ?
C12 C13 C14 C15 -179.9(7) . . . . ?
C13 C12 C11 C10 -168.9(7) . . . . ?
C6 C1 C2 C3 0.7(11) . . . . ?
C5 C4 C7 C8 75.1(9) . . . . ?
C15 C16 C17 C18A 74.6(12) . . . . ?
C15 C16 C17 C18B 33(2) . . . . ?
C11 C12 C13 C14 179.1(7) . . . . ?
C22 C21 C26 C25 -0.1(12) . . . . ?
C22 C23 C24 C25 -1.5(17) . . . . ?
C22 C23 C24 C27A 168.2(11) . . . . ?
C22 C23 C24 C27B -151.4(15) . . . . ?
C14 C15 C16 C17 178.0(8) . . . . ?
C26 C21 C22 C23 0.1(13) . . . . ?
C26 C25 C24 C23 1.5(16) . . . . ?
C26 C25 C24 C27A -164.6(13) . . . . ?
C26 C25 C24 C27B 161.8(10) . . . . ?
C19 C18A C17 C16 172.8(11) . . . . ?
C7 C4 C5 C6 -179.1(7) . . . . ?
C16 C15 C14 C13 180.0(7) . . . . ?
C16 C17 C18B C19 112(2) . . . . ?
C23 C24 C27A C28 -177.7(13) . . . . ?
C23 C24 C27B C28 -98(2) . . . . ?
C25 C24 C27A C28 -11(2) . . . . ?
C25 C24 C27B C28 108.4(17) . . . . ?
C24 C27A C28 N2 -166.4(9) . . . . ?
C24 C27B C28 N2 150.8(11) . . . . ?
